data_7043060
loop_
_publ_author_name
'Rull, Silvia'
'Rama, Raquel J.'
'\'Alvarez, Eleuterio'
'Fructos, Manuel R.'
'Belderrain, Tomas R.'
'Nicasio, M. Carmen'

_publ_section_title
;
 Phosphine-functionalized NHC Ni(II) and Ni(0) complexes: synthesis,
 characterization and catalytic properties
;
_journal_name_full 'Dalton Trans.'
_journal_paper_doi 10.1039/C7DT01805C
_journal_year 2017
_chemical_formula_moiety 'C37 H45 N2 Ni O4 P'
_chemical_formula_sum 'C37 H45 N2 Ni O4 P'
_chemical_formula_weight 671.43
_space_group_crystal_system triclinic
_space_group_IT_number 2
_space_group_name_Hall '-P 1'
_space_group_name_H-M_alt 'P -1'
_symmetry_space_group_name_Hall '-P 1'
_symmetry_space_group_name_H-M 'P -1'
_atom_sites_solution_hydrogens geom
_audit_creation_method SHELXL-2016/6
_audit_update_record
;
2017-02-21 deposited with the CCDC.
2017-05-22 downloaded from the CCDC.
;
_cell_angle_alpha 83.689(2)
_cell_angle_beta 82.032(2)
_cell_angle_gamma 79.558(2)
_cell_formula_units_Z 2
_cell_length_a 8.7746(4)
_cell_length_b 11.0588(5)
_cell_length_c 18.2168(8)
_cell_measurement_reflns_used 6696
_cell_measurement_temperature 213(2)
_cell_measurement_theta_max 23.48
_cell_measurement_theta_min 2.38
_cell_volume 1715.10(13)
_computing_cell_refinement 'APEX2 Software Suite (Bruker, 2007)'
_computing_data_collection 'APEX2 Software Suite (Bruker, 2007)'
_computing_data_reduction 'APEX2 Software Suite (Bruker, 2007)'
_computing_molecular_graphics 'SHELXTL (Sheldrick, 2008)'
_computing_publication_material 'SHELXTL and publCIF (Westrip, 2010)'
_computing_structure_refinement 'SHELXL-2016/6 (Sheldrick, 2016)'
_computing_structure_solution 'SIR2002 (Burla et al., 2003)'
_diffrn_ambient_temperature 213(2)
_diffrn_detector_area_resol_mean 8.26
_diffrn_measured_fraction_theta_full 0.994
_diffrn_measured_fraction_theta_max 0.994
_diffrn_measurement_device_type
;
 Bruker-Nonius X8kappa APEX II CCD area detector
;
_diffrn_measurement_method 'phi and omega scans with narrow frames'
_diffrn_radiation_monochromator graphite
_diffrn_radiation_source 'fine-focus sealed tube'
_diffrn_radiation_type MoK\a
_diffrn_radiation_wavelength 0.71073
_diffrn_reflns_av_R_equivalents 0.0450
_diffrn_reflns_av_unetI/netI 0.0397
_diffrn_reflns_Laue_measured_fraction_full 0.994
_diffrn_reflns_Laue_measured_fraction_max 0.994
_diffrn_reflns_limit_h_max 10
_diffrn_reflns_limit_h_min -10
_diffrn_reflns_limit_k_max 12
_diffrn_reflns_limit_k_min -13
_diffrn_reflns_limit_l_max 15
_diffrn_reflns_limit_l_min -21
_diffrn_reflns_number 32713
_diffrn_reflns_point_group_measured_fraction_full 0.994
_diffrn_reflns_point_group_measured_fraction_max 0.994
_diffrn_reflns_theta_full 25.242
_diffrn_reflns_theta_max 25.245
_diffrn_reflns_theta_min 2.278
_exptl_absorpt_coefficient_mu 0.653
_exptl_absorpt_correction_T_max 0.9375
_exptl_absorpt_correction_T_min 0.8804
_exptl_absorpt_correction_type multi-scan
_exptl_absorpt_process_details
;
program SADABS, Bruker (2001).
;
_exptl_crystal_colour yellow
_exptl_crystal_density_diffrn 1.300
_exptl_crystal_density_method 'not measured'
_exptl_crystal_description prism
_exptl_crystal_F_000 712
_exptl_crystal_size_max 0.200
_exptl_crystal_size_mid 0.150
_exptl_crystal_size_min 0.100
_refine_diff_density_max 0.754
_refine_diff_density_min -0.476
_refine_diff_density_rms 0.058
_refine_ls_extinction_method none
_refine_ls_goodness_of_fit_ref 1.043
_refine_ls_hydrogen_treatment constr
_refine_ls_matrix_type full
_refine_ls_number_parameters 412
_refine_ls_number_reflns 6194
_refine_ls_number_restraints 35
_refine_ls_restrained_S_all 1.099
_refine_ls_R_factor_all 0.0570
_refine_ls_R_factor_gt 0.0393
_refine_ls_shift/su_max 0.000
_refine_ls_shift/su_mean 0.000
_refine_ls_structure_factor_coef Fsqd
_refine_ls_weighting_details 'w=1/[\s^2^(Fo^2^)+(0.0657P)^2^+0.4862P] where P=(Fo^2^+2Fc^2^)/3'
_refine_ls_weighting_scheme calc
_refine_ls_wR_factor_gt 0.1056
_refine_ls_wR_factor_ref 0.1130
_reflns_Friedel_coverage 0.000
_reflns_number_gt 4883
_reflns_number_total 6194
_reflns_threshold_expression 'I > 2\s(I)'
_cod_data_source_file c7dt01805c2.cif
_cod_data_source_block 2b
_cod_database_code 7043060
_shelx_shelxl_version_number 2016/6
_shelx_space_group_comment
;
The symmetry employed for this shelxl refinement is uniquely defined
by the following loop, which should always be used as a source of
symmetry information in preference to the above space-group names.
They are only intended as comments.
;
_shelx_estimated_absorpt_t_min 0.880
_shelx_estimated_absorpt_t_max 0.938

loop_
_space_group_symop_operation_xyz
'x, y, z'
'-x, -y, -z'

loop_
_atom_site_label
_atom_site_type_symbol
_atom_site_fract_x
_atom_site_fract_y
_atom_site_fract_z
_atom_site_U_iso_or_equiv
_atom_site_adp_type
_atom_site_occupancy
_atom_site_site_symmetry_order
_atom_site_calc_flag
_atom_site_refinement_flags_posn
_atom_site_refinement_flags_adp
Ni1 Ni 0.46127(3) 0.05609(3) 0.29592(2) 0.02852(12) Uani 1 1 d . .
P1 P 0.65493(7) -0.09452(6) 0.29092(3) 0.02907(16) Uani 1 1 d . .
O1 O 0.2315(2) 0.05052(19) 0.45292(10) 0.0464(5) Uani 1 1 d . .
O2 O 0.1074(2) 0.23795(18) 0.41413(10) 0.0405(4) Uani 1 1 d . .
O3 O 0.2229(3) -0.1477(2) 0.21653(14) 0.0645(6) Uani 1 1 d . .
O4 O 0.2269(3) 0.0513(2) 0.17894(12) 0.0716(7) Uani 1 1 d D U
N1 N 0.5673(2) 0.29850(19) 0.25875(11) 0.0325(5) Uani 1 1 d . .
N2 N 0.7164(2) 0.17214(19) 0.32654(11) 0.0316(5) Uani 1 1 d . .
C1 C 0.5801(3) 0.1835(2) 0.29589(12) 0.0290(5) Uani 1 1 d . .
C2 C 0.7874(3) 0.2752(3) 0.30652(15) 0.0399(6) Uani 1 1 d . .
H2 H 0.882407 0.287539 0.320335 0.048 Uiso 1 1 calc R U
C3 C 0.6949(3) 0.3535(3) 0.26379(16) 0.0424(7) Uani 1 1 d . .
H3 H 0.713045 0.431167 0.241408 0.051 Uiso 1 1 calc R U
C4 C 0.4507(3) 0.3459(2) 0.20892(14) 0.0357(6) Uani 1 1 d . .
C5 C 0.4828(4) 0.3126(3) 0.13596(15) 0.0467(7) Uani 1 1 d . .
C6 C 0.3693(4) 0.3562(3) 0.08921(17) 0.0666(10) Uani 1 1 d . .
H6 H 0.386547 0.334893 0.039837 0.080 Uiso 1 1 calc R U
C7 C 0.2324(5) 0.4299(4) 0.11354(19) 0.0744(12) Uani 1 1 d . .
H7 H 0.156264 0.457345 0.081102 0.089 Uiso 1 1 calc R U
C8 C 0.2060(4) 0.4637(3) 0.18499(18) 0.0582(9) Uani 1 1 d . .
H8 H 0.112180 0.515174 0.200562 0.070 Uiso 1 1 calc R U
C9 C 0.3144(3) 0.4238(3) 0.23493(15) 0.0389(6) Uani 1 1 d . .
C10 C 0.6334(4) 0.2339(3) 0.10677(16) 0.0554(8) Uani 1 1 d . .
H10 H 0.700833 0.215824 0.147251 0.067 Uiso 1 1 calc R U
C11 C 0.7173(5) 0.3052(5) 0.0425(2) 0.1030(17) Uani 1 1 d . .
H11A H 0.651918 0.326733 0.002618 0.154 Uiso 1 1 calc R U
H11B H 0.814684 0.254621 0.024464 0.154 Uiso 1 1 calc R U
H11C H 0.738825 0.379962 0.059304 0.154 Uiso 1 1 calc R U
C12 C 0.6070(5) 0.1118(4) 0.0848(2) 0.0819(12) Uani 1 1 d . .
H12A H 0.546331 0.071446 0.125690 0.123 Uiso 1 1 calc R U
H12B H 0.706908 0.059413 0.073014 0.123 Uiso 1 1 calc R U
H12C H 0.550851 0.126264 0.041493 0.123 Uiso 1 1 calc R U
C13 C 0.2878(3) 0.4668(3) 0.31230(15) 0.0398(6) Uani 1 1 d . .
H13 H 0.329983 0.397313 0.346911 0.048 Uiso 1 1 calc R U
C14 C 0.3740(4) 0.5737(3) 0.31560(18) 0.0531(8) Uani 1 1 d . .
H14A H 0.484376 0.548461 0.299751 0.080 Uiso 1 1 calc R U
H14B H 0.359993 0.597002 0.366206 0.080 Uiso 1 1 calc R U
H14C H 0.332571 0.643578 0.282930 0.080 Uiso 1 1 calc R U
C15 C 0.1169(3) 0.5087(3) 0.33994(18) 0.0514(8) Uani 1 1 d . .
H15A H 0.078092 0.585278 0.312029 0.077 Uiso 1 1 calc R U
H15B H 0.106319 0.521580 0.392349 0.077 Uiso 1 1 calc R U
H15C H 0.057181 0.445920 0.333104 0.077 Uiso 1 1 calc R U
C16 C 0.7917(3) 0.0573(2) 0.36382(14) 0.0349(6) Uani 1 1 d . .
H16A H 0.721045 0.030885 0.406681 0.042 Uiso 1 1 calc R U
H16B H 0.886599 0.071079 0.382032 0.042 Uiso 1 1 calc R U
C17 C 0.8334(3) -0.0433(2) 0.31006(15) 0.0344(6) Uani 1 1 d . .
H17A H 0.903126 -0.113598 0.331631 0.041 Uiso 1 1 calc R U
H17B H 0.888342 -0.011519 0.263419 0.041 Uiso 1 1 calc R U
C18 C 0.7217(3) -0.1865(2) 0.21161(13) 0.0328(6) Uani 1 1 d . .
C19 C 0.8768(3) -0.2129(3) 0.18034(15) 0.0416(7) Uani 1 1 d . .
H19 H 0.954198 -0.181311 0.199484 0.050 Uiso 1 1 calc R U
C20 C 0.9173(4) -0.2856(3) 0.12113(16) 0.0550(8) Uani 1 1 d . .
H20 H 1.022046 -0.302131 0.099925 0.066 Uiso 1 1 calc R U
C21 C 0.8071(4) -0.3335(4) 0.09331(17) 0.0646(10) Uani 1 1 d . .
H21 H 0.835995 -0.383013 0.053246 0.078 Uiso 1 1 calc R U
C22 C 0.6531(4) -0.3093(4) 0.12381(18) 0.0637(9) Uani 1 1 d . .
H22 H 0.577220 -0.343252 0.105007 0.076 Uiso 1 1 calc R U
C23 C 0.6107(3) -0.2354(3) 0.18192(15) 0.0469(7) Uani 1 1 d . .
H23 H 0.505159 -0.217828 0.201810 0.056 Uiso 1 1 calc R U
C24 C 0.6332(3) -0.2140(2) 0.36820(13) 0.0304(5) Uani 1 1 d . .
C25 C 0.7137(3) -0.3335(2) 0.36539(14) 0.0364(6) Uani 1 1 d . .
H25 H 0.778115 -0.356427 0.321754 0.044 Uiso 1 1 calc R U
C26 C 0.7004(4) -0.4199(3) 0.42609(16) 0.0456(7) Uani 1 1 d . .
H26 H 0.754028 -0.501282 0.423411 0.055 Uiso 1 1 calc R U
C27 C 0.6076(4) -0.3852(3) 0.49065(15) 0.0470(7) Uani 1 1 d . .
H27 H 0.598864 -0.442986 0.532237 0.056 Uiso 1 1 calc R U
C28 C 0.5285(3) -0.2669(3) 0.49409(15) 0.0457(7) Uani 1 1 d . .
H28 H 0.467021 -0.243539 0.538392 0.055 Uiso 1 1 calc R U
C29 C 0.5383(3) -0.1811(3) 0.43282(14) 0.0385(6) Uani 1 1 d . .
H29 H 0.480771 -0.100882 0.435071 0.046 Uiso 1 1 calc R U
C30 C 0.1959(3) 0.1262(3) 0.40223(14) 0.0338(6) Uani 1 1 d . .
C31 C 0.2348(3) 0.1095(2) 0.32295(14) 0.0324(6) Uani 1 1 d . .
H31 H 0.180709 0.172531 0.288154 0.039 Uiso 1 1 calc R U
C32 C 0.2697(3) -0.0147(3) 0.30189(14) 0.0352(6) Uani 1 1 d . .
H32 H 0.256764 -0.078881 0.343602 0.042 Uiso 1 1 calc R U
C33 C 0.2377(3) -0.0463(3) 0.23100(17) 0.0455(7) Uani 1 1 d . .
C34 C 0.0593(3) 0.2642(3) 0.49050(15) 0.0448(7) Uani 1 1 d . .
H34A H 0.047601 0.353299 0.494023 0.054 Uiso 1 1 calc R U
H34B H 0.140195 0.222902 0.521107 0.054 Uiso 1 1 calc R U
C35 C -0.0899(4) 0.2224(3) 0.51951(17) 0.0559(8) Uani 1 1 d . .
H35A H -0.170143 0.263022 0.489231 0.084 Uiso 1 1 calc R U
H35B H -0.119905 0.242908 0.570509 0.084 Uiso 1 1 calc R U
H35C H -0.077514 0.133734 0.517852 0.084 Uiso 1 1 calc R U
C36 C 0.2069(6) 0.0258(5) 0.1066(2) 0.0989(13) Uani 1 1 d D U
H36A H 0.201007 -0.061851 0.106776 0.119 Uiso 1 1 calc R U
H36B H 0.297421 0.043109 0.071698 0.119 Uiso 1 1 calc R U
C37 C 0.0693(7) 0.0982(6) 0.0825(3) 0.142(2) Uani 1 1 d D U
H37A H -0.021165 0.076071 0.114568 0.214 Uiso 1 1 calc R U
H37B H 0.062399 0.083178 0.031730 0.214 Uiso 1 1 calc R U
H37C H 0.072456 0.184927 0.084842 0.214 Uiso 1 1 calc R U

loop_
_atom_site_aniso_label
_atom_site_aniso_U_11
_atom_site_aniso_U_22
_atom_site_aniso_U_33
_atom_site_aniso_U_23
_atom_site_aniso_U_13
_atom_site_aniso_U_12
Ni1 0.01945(17) 0.0384(2) 0.02697(18) -0.00130(13) -0.00206(12) -0.00426(13)
P1 0.0213(3) 0.0375(4) 0.0277(3) -0.0026(3) -0.0019(2) -0.0040(3)
O1 0.0485(12) 0.0519(12) 0.0346(10) 0.0021(9) -0.0031(8) -0.0026(10)
O2 0.0350(10) 0.0488(12) 0.0346(10) -0.0064(8) -0.0001(8) -0.0009(9)
O3 0.0462(13) 0.0760(17) 0.0809(16) -0.0336(13) -0.0162(11) -0.0128(12)
O4 0.0871(16) 0.0839(16) 0.0419(12) -0.0128(11) -0.0241(11) 0.0075(13)
N1 0.0281(11) 0.0362(12) 0.0326(11) -0.0025(9) -0.0050(9) -0.0031(9)
N2 0.0265(11) 0.0363(12) 0.0324(11) -0.0037(9) -0.0067(8) -0.0038(9)
C1 0.0250(12) 0.0377(14) 0.0221(11) -0.0033(10) 0.0007(9) -0.0015(10)
C2 0.0313(14) 0.0424(16) 0.0496(16) -0.0069(13) -0.0088(12) -0.0112(12)
C3 0.0362(15) 0.0361(15) 0.0565(17) -0.0004(13) -0.0071(13) -0.0111(12)
C4 0.0363(15) 0.0362(15) 0.0330(14) 0.0017(11) -0.0069(11) -0.0029(12)
C5 0.0517(18) 0.0486(18) 0.0341(15) -0.0014(13) -0.0035(13) 0.0040(14)
C6 0.076(2) 0.080(3) 0.0360(17) -0.0132(16) -0.0180(16) 0.020(2)
C7 0.075(3) 0.089(3) 0.052(2) -0.0148(19) -0.0345(18) 0.030(2)
C8 0.054(2) 0.065(2) 0.0496(18) -0.0085(15) -0.0186(15) 0.0181(16)
C9 0.0362(15) 0.0399(15) 0.0387(15) -0.0002(12) -0.0073(11) -0.0017(12)
C10 0.055(2) 0.069(2) 0.0341(15) -0.0063(14) 0.0021(13) 0.0067(16)
C11 0.083(3) 0.118(4) 0.079(3) 0.024(3) 0.029(2) 0.009(3)
C12 0.080(3) 0.079(3) 0.081(3) -0.028(2) -0.008(2) 0.014(2)
C13 0.0371(15) 0.0414(16) 0.0373(14) -0.0021(12) -0.0028(11) 0.0008(12)
C14 0.0487(19) 0.0525(19) 0.0579(19) -0.0142(15) -0.0012(15) -0.0065(15)
C15 0.0450(18) 0.0515(19) 0.0541(18) -0.0082(15) 0.0040(14) -0.0044(14)
C16 0.0279(13) 0.0408(15) 0.0372(14) -0.0003(11) -0.0118(11) -0.0049(11)
C17 0.0222(13) 0.0382(15) 0.0422(14) -0.0003(11) -0.0066(10) -0.0031(11)
C18 0.0301(13) 0.0399(15) 0.0259(12) 0.0000(10) -0.0020(10) -0.0024(11)
C19 0.0314(14) 0.0532(18) 0.0370(14) -0.0042(13) -0.0007(11) -0.0011(13)
C20 0.0434(18) 0.074(2) 0.0396(16) -0.0107(15) 0.0084(13) 0.0038(16)
C21 0.069(2) 0.084(3) 0.0375(17) -0.0245(17) -0.0043(16) 0.0040(19)
C22 0.063(2) 0.087(3) 0.0462(18) -0.0264(18) -0.0143(16) -0.0069(19)
C23 0.0377(16) 0.065(2) 0.0381(15) -0.0116(14) -0.0039(12) -0.0059(14)
C24 0.0250(13) 0.0386(15) 0.0294(12) -0.0012(10) -0.0063(10) -0.0086(11)
C25 0.0346(14) 0.0413(16) 0.0344(14) -0.0037(12) -0.0059(11) -0.0076(12)
C26 0.0559(19) 0.0402(16) 0.0436(16) 0.0017(13) -0.0158(14) -0.0121(14)
C27 0.0520(18) 0.059(2) 0.0355(15) 0.0094(14) -0.0131(13) -0.0267(16)
C28 0.0385(16) 0.070(2) 0.0295(14) 0.0004(13) 0.0003(11) -0.0167(15)
C29 0.0303(14) 0.0505(17) 0.0337(14) -0.0052(12) -0.0017(11) -0.0050(12)
C30 0.0210(12) 0.0440(16) 0.0371(14) -0.0015(12) -0.0010(10) -0.0105(11)
C31 0.0212(12) 0.0410(15) 0.0333(13) 0.0006(11) -0.0036(10) -0.0027(11)
C32 0.0220(13) 0.0451(16) 0.0390(14) -0.0024(12) -0.0036(10) -0.0080(11)
C33 0.0238(14) 0.062(2) 0.0506(17) -0.0151(15) -0.0052(12) 0.0003(13)
C34 0.0448(17) 0.0515(18) 0.0382(15) -0.0117(13) -0.0013(12) -0.0067(14)
C35 0.0469(18) 0.072(2) 0.0506(18) -0.0170(16) 0.0081(14) -0.0197(16)
C36 0.112(3) 0.123(3) 0.0602(19) -0.024(2) -0.0320(19) 0.013(2)
C37 0.151(4) 0.175(5) 0.100(3) -0.025(3) -0.075(3) 0.028(4)

loop_
_atom_type_symbol
_atom_type_description
_atom_type_scat_dispersion_real
_atom_type_scat_dispersion_imag
_atom_type_scat_source
C C 0.0033 0.0016 'International Tables Vol C Tables 4.2.6.8 and 6.1.1.4'
H H 0.0000 0.0000 'International Tables Vol C Tables 4.2.6.8 and 6.1.1.4'
N N 0.0061 0.0033 'International Tables Vol C Tables 4.2.6.8 and 6.1.1.4'
O O 0.0106 0.0060 'International Tables Vol C Tables 4.2.6.8 and 6.1.1.4'
P P 0.1023 0.0942 'International Tables Vol C Tables 4.2.6.8 and 6.1.1.4'
Ni Ni 0.3393 1.1124 'International Tables Vol C Tables 4.2.6.8 and 6.1.1.4'

loop_
_geom_angle_atom_site_label_1
_geom_angle_atom_site_label_2
_geom_angle_atom_site_label_3
_geom_angle
C1 Ni1 C32 155.78(11)
C1 Ni1 C31 113.39(11)
C32 Ni1 C31 42.69(11)
C1 Ni1 P1 96.78(7)
C32 Ni1 P1 107.35(8)
C31 Ni1 P1 147.23(8)
C18 P1 C24 102.10(12)
C18 P1 C17 103.80(12)
C24 P1 C17 100.47(11)
C18 P1 Ni1 125.04(8)
C24 P1 Ni1 112.12(8)
C17 P1 Ni1 110.31(9)
C30 O2 C34 116.9(2)
C33 O4 C36 116.2(3)
C1 N1 C3 111.4(2)
C1 N1 C4 123.5(2)
C3 N1 C4 124.1(2)
C1 N2 C2 111.5(2)
C1 N2 C16 123.8(2)
C2 N2 C16 123.8(2)
N1 C1 N2 103.2(2)
N1 C1 Ni1 130.46(18)
N2 C1 Ni1 125.80(18)
C3 C2 N2 106.8(2)
C3 C2 H2 126.6
N2 C2 H2 126.6
C2 C3 N1 107.0(2)
C2 C3 H3 126.5
N1 C3 H3 126.5
C5 C4 C9 123.1(2)
C5 C4 N1 117.5(2)
C9 C4 N1 119.4(2)
C6 C5 C4 117.0(3)
C6 C5 C10 119.8(3)
C4 C5 C10 123.1(3)
C7 C6 C5 121.3(3)
C7 C6 H6 119.3
C5 C6 H6 119.3
C8 C7 C6 120.2(3)
C8 C7 H7 119.9
C6 C7 H7 119.9
C7 C8 C9 121.7(3)
C7 C8 H8 119.2
C9 C8 H8 119.2
C8 C9 C4 116.6(3)
C8 C9 C13 121.2(3)
C4 C9 C13 122.2(2)
C5 C10 C12 112.0(3)
C5 C10 C11 109.8(3)
C12 C10 C11 111.5(3)
C5 C10 H10 107.7
C12 C10 H10 107.7
C11 C10 H10 107.7
C10 C11 H11A 109.5
C10 C11 H11B 109.5
H11A C11 H11B 109.5
C10 C11 H11C 109.5
H11A C11 H11C 109.5
H11B C11 H11C 109.5
C10 C12 H12A 109.5
C10 C12 H12B 109.5
H12A C12 H12B 109.5
C10 C12 H12C 109.5
H12A C12 H12C 109.5
H12B C12 H12C 109.5
C9 C13 C15 113.6(2)
C9 C13 C14 110.8(2)
C15 C13 C14 107.7(2)
C9 C13 H13 108.2
C15 C13 H13 108.2
C14 C13 H13 108.2
C13 C14 H14A 109.5
C13 C14 H14B 109.5
H14A C14 H14B 109.5
C13 C14 H14C 109.5
H14A C14 H14C 109.5
H14B C14 H14C 109.5
C13 C15 H15A 109.5
C13 C15 H15B 109.5
H15A C15 H15B 109.5
C13 C15 H15C 109.5
H15A C15 H15C 109.5
H15B C15 H15C 109.5
N2 C16 C17 110.2(2)
N2 C16 H16A 109.6
C17 C16 H16A 109.6
N2 C16 H16B 109.6
C17 C16 H16B 109.6
H16A C16 H16B 108.1
C16 C17 P1 110.29(17)
C16 C17 H17A 109.6
P1 C17 H17A 109.6
C16 C17 H17B 109.6
P1 C17 H17B 109.6
H17A C17 H17B 108.1
C23 C18 C19 118.2(2)
C23 C18 P1 117.67(19)
C19 C18 P1 124.1(2)
C20 C19 C18 120.2(3)
C20 C19 H19 119.9
C18 C19 H19 119.9
C21 C20 C19 120.7(3)
C21 C20 H20 119.6
C19 C20 H20 119.6
C20 C21 C22 120.1(3)
C20 C21 H21 120.0
C22 C21 H21 120.0
C23 C22 C21 119.9(3)
C23 C22 H22 120.1
C21 C22 H22 120.1
C22 C23 C18 121.0(3)
C22 C23 H23 119.5
C18 C23 H23 119.5
C25 C24 C29 119.1(2)
C25 C24 P1 122.32(19)
C29 C24 P1 118.5(2)
C24 C25 C26 120.9(3)
C24 C25 H25 119.6
C26 C25 H25 119.6
C27 C26 C25 119.4(3)
C27 C26 H26 120.3
C25 C26 H26 120.3
C28 C27 C26 120.1(3)
C28 C27 H27 119.9
C26 C27 H27 119.9
C27 C28 C29 120.6(3)
C27 C28 H28 119.7
C29 C28 H28 119.7
C24 C29 C28 119.9(3)
C24 C29 H29 120.1
C28 C29 H29 120.1
O1 C30 O2 122.1(2)
O1 C30 C31 126.0(2)
O2 C30 C31 111.9(2)
C32 C31 C30 117.4(2)
C32 C31 Ni1 68.21(13)
C30 C31 Ni1 111.92(17)
C32 C31 H31 116.7
C30 C31 H31 116.7
Ni1 C31 H31 116.7
C31 C32 C33 122.2(2)
C31 C32 Ni1 69.10(14)
C33 C32 Ni1 113.90(19)
C31 C32 H32 114.6
C33 C32 H32 114.6
Ni1 C32 H32 114.6
O3 C33 O4 121.0(3)
O3 C33 C32 126.1(3)
O4 C33 C32 112.9(3)
O2 C34 C35 111.6(2)
O2 C34 H34A 109.3
C35 C34 H34A 109.3
O2 C34 H34B 109.3
C35 C34 H34B 109.3
H34A C34 H34B 108.0
C34 C35 H35A 109.5
C34 C35 H35B 109.5
H35A C35 H35B 109.5
C34 C35 H35C 109.5
H35A C35 H35C 109.5
H35B C35 H35C 109.5
O4 C36 C37 111.3(4)
O4 C36 H36A 109.4
C37 C36 H36A 109.4
O4 C36 H36B 109.4
C37 C36 H36B 109.4
H36A C36 H36B 108.0
C36 C37 H37A 109.5
C36 C37 H37B 109.5
H37A C37 H37B 109.5
C36 C37 H37C 109.5
H37A C37 H37C 109.5
H37B C37 H37C 109.5

loop_
_geom_bond_atom_site_label_1
_geom_bond_atom_site_label_2
_geom_bond_distance
Ni1 C1 1.898(3)
Ni1 C32 1.965(2)
Ni1 C31 1.977(2)
Ni1 P1 2.1527(7)
P1 C18 1.827(3)
P1 C24 1.836(2)
P1 C17 1.847(2)
O1 C30 1.211(3)
O2 C30 1.357(3)
O2 C34 1.442(3)
O3 C33 1.214(4)
O4 C33 1.354(4)
O4 C36 1.417(3)
N1 C1 1.367(3)
N1 C3 1.386(3)
N1 C4 1.451(3)
N2 C1 1.369(3)
N2 C2 1.386(3)
N2 C16 1.464(3)
C2 C3 1.337(4)
C2 H2 0.9400
C3 H3 0.9400
C4 C5 1.396(4)
C4 C9 1.398(4)
C5 C6 1.385(4)
C5 C10 1.509(4)
C6 C7 1.372(5)
C6 H6 0.9400
C7 C8 1.371(4)
C7 H7 0.9400
C8 C9 1.388(4)
C8 H8 0.9400
C9 C13 1.511(4)
C10 C12 1.515(5)
C10 C11 1.518(5)
C10 H10 0.9900
C11 H11A 0.9700
C11 H11B 0.9700
C11 H11C 0.9700
C12 H12A 0.9700
C12 H12B 0.9700
C12 H12C 0.9700
C13 C15 1.519(4)
C13 C14 1.525(4)
C13 H13 0.9900
C14 H14A 0.9700
C14 H14B 0.9700
C14 H14C 0.9700
C15 H15A 0.9700
C15 H15B 0.9700
C15 H15C 0.9700
C16 C17 1.524(4)
C16 H16A 0.9800
C16 H16B 0.9800
C17 H17A 0.9800
C17 H17B 0.9800
C18 C23 1.392(4)
C18 C19 1.392(4)
C19 C20 1.385(4)
C19 H19 0.9400
C20 C21 1.361(5)
C20 H20 0.9400
C21 C22 1.378(5)
C21 H21 0.9400
C22 C23 1.378(4)
C22 H22 0.9400
C23 H23 0.9400
C24 C25 1.384(4)
C24 C29 1.387(3)
C25 C26 1.386(4)
C25 H25 0.9400
C26 C27 1.383(4)
C26 H26 0.9400
C27 C28 1.369(4)
C27 H27 0.9400
C28 C29 1.387(4)
C28 H28 0.9400
C29 H29 0.9400
C30 C31 1.461(3)
C31 C32 1.435(4)
C31 H31 0.9900
C32 C33 1.450(4)
C32 H32 0.9900
C34 C35 1.476(4)
C34 H34A 0.9800
C34 H34B 0.9800
C35 H35A 0.9700
C35 H35B 0.9700
C35 H35C 0.9700
C36 C37 1.418(4)
C36 H36A 0.9800
C36 H36B 0.9800
C37 H37A 0.9700
C37 H37B 0.9700
C37 H37C 0.9700

loop_
_geom_torsion_atom_site_label_1
_geom_torsion_atom_site_label_2
_geom_torsion_atom_site_label_3
_geom_torsion_atom_site_label_4
_geom_torsion
C3 N1 C1 N2 2.6(3)
C4 N1 C1 N2 171.5(2)
C3 N1 C1 Ni1 -169.00(19)
C4 N1 C1 Ni1 -0.1(3)
C2 N2 C1 N1 -2.1(3)
C16 N2 C1 N1 -171.5(2)
C2 N2 C1 Ni1 169.97(18)
C16 N2 C1 Ni1 0.6(3)
C32 Ni1 C1 N1 -47.5(4)
C31 Ni1 C1 N1 -55.4(2)
P1 Ni1 C1 N1 137.7(2)
C32 Ni1 C1 N2 142.6(2)
C31 Ni1 C1 N2 134.7(2)
P1 Ni1 C1 N2 -32.2(2)
C1 N2 C2 C3 0.9(3)
C16 N2 C2 C3 170.3(2)
N2 C2 C3 N1 0.7(3)
C1 N1 C3 C2 -2.1(3)
C4 N1 C3 C2 -171.0(2)
C1 N1 C4 C5 -82.8(3)
C3 N1 C4 C5 84.7(3)
C1 N1 C4 C9 98.5(3)
C3 N1 C4 C9 -94.0(3)
C9 C4 C5 C6 -2.6(5)
N1 C4 C5 C6 178.7(3)
C9 C4 C5 C10 176.8(3)
N1 C4 C5 C10 -1.9(4)
C4 C5 C6 C7 0.7(6)
C10 C5 C6 C7 -178.8(4)
C5 C6 C7 C8 1.0(7)
C6 C7 C8 C9 -0.9(6)
C7 C8 C9 C4 -0.9(5)
C7 C8 C9 C13 176.8(3)
C5 C4 C9 C8 2.7(4)
N1 C4 C9 C8 -178.6(3)
C5 C4 C9 C13 -175.0(3)
N1 C4 C9 C13 3.7(4)
C6 C5 C10 C12 -64.6(4)
C4 C5 C10 C12 115.9(4)
C6 C5 C10 C11 59.9(5)
C4 C5 C10 C11 -119.5(4)
C8 C9 C13 C15 23.8(4)
C4 C9 C13 C15 -158.6(3)
C8 C9 C13 C14 -97.6(3)
C4 C9 C13 C14 80.0(3)
C1 N2 C16 C17 60.2(3)
C2 N2 C16 C17 -107.9(3)
N2 C16 C17 P1 -71.5(2)
C18 P1 C17 C16 167.70(18)
C24 P1 C17 C16 -86.94(19)
Ni1 P1 C17 C16 31.5(2)
C24 P1 C18 C23 78.0(2)
C17 P1 C18 C23 -177.8(2)
Ni1 P1 C18 C23 -50.3(2)
C24 P1 C18 C19 -100.3(2)
C17 P1 C18 C19 3.8(3)
Ni1 P1 C18 C19 131.3(2)
C23 C18 C19 C20 0.3(4)
P1 C18 C19 C20 178.7(2)
C18 C19 C20 C21 -0.8(5)
C19 C20 C21 C22 0.3(6)
C20 C21 C22 C23 0.8(6)
C21 C22 C23 C18 -1.4(5)
C19 C18 C23 C22 0.8(4)
P1 C18 C23 C22 -177.7(3)
C18 P1 C24 C25 23.6(2)
C17 P1 C24 C25 -83.2(2)
Ni1 P1 C24 C25 159.70(18)
C18 P1 C24 C29 -159.5(2)
C17 P1 C24 C29 93.8(2)
Ni1 P1 C24 C29 -23.4(2)
C29 C24 C25 C26 -0.1(4)
P1 C24 C25 C26 176.8(2)
C24 C25 C26 C27 -1.1(4)
C25 C26 C27 C28 0.6(4)
C26 C27 C28 C29 1.0(4)
C25 C24 C29 C28 1.7(4)
P1 C24 C29 C28 -175.3(2)
C27 C28 C29 C24 -2.2(4)
C34 O2 C30 O1 1.1(3)
C34 O2 C30 C31 178.9(2)
O1 C30 C31 C32 22.4(4)
O2 C30 C31 C32 -155.3(2)
O1 C30 C31 Ni1 -53.5(3)
O2 C30 C31 Ni1 128.77(18)
C30 C31 C32 C33 150.0(2)
Ni1 C31 C32 C33 -105.8(2)
C30 C31 C32 Ni1 -104.2(2)
C36 O4 C33 O3 -3.6(4)
C36 O4 C33 C32 175.6(3)
C31 C32 C33 O3 -158.7(3)
Ni1 C32 C33 O3 121.8(3)
C31 C32 C33 O4 22.1(4)
Ni1 C32 C33 O4 -57.4(3)
C30 O2 C34 C35 -88.7(3)
C33 O4 C36 C37 122.6(5)
